data_2005189
loop_
_publ_author_name
'Hirayama, N.'
'Arai, H.'
'Kasai, M.'

_publ_section_title
;
 Structural Studies of Mitomycins. VII. Mitomycin G
;
_journal_issue 7
_journal_name_full 'Acta Crystallographica Section C'
_journal_page_first 1806
_journal_page_last 1808
_journal_paper_doi 10.1107/S0108270196000807
_journal_volume 52
_journal_year 1996
_chemical_formula_iupac 'C15 H17 N3 O3'
_chemical_formula_sum 'C15 H17 N3 O3'
_chemical_formula_weight 287.32
_space_group_IT_number 19
_symmetry_cell_setting orthorhombic
_symmetry_space_group_name_Hall 'P 2ac 2ab'
_symmetry_space_group_name_H-M 'P 21 21 21'
_atom_type_scat_source IntTabIV
_cell_angle_alpha 90.
_cell_angle_beta 90.
_cell_angle_gamma 90.
_cell_formula_units_Z 4
_cell_length_a 10.387(5)
_cell_length_b 17.411(7)
_cell_length_c 8.1633(8)
_cell_measurement_reflns_used 25
_cell_measurement_temperature 293(2)
_cell_measurement_theta_max 35
_cell_measurement_theta_min 30
_cell_volume 1476.3(9)
_computing_cell_refinement 'CAD-4 Software'
_computing_data_collection 'CAD-4 Software (Enraf-Nonius, 1989)'
_computing_data_reduction 'CAD-4 Software'
_computing_molecular_graphics 'ORTEPII (Johnson, 1976)'
_computing_structure_refinement 'SDP-Plus (Frenz, 1985)'
_computing_structure_solution 'MULTAN11/82 (Main et al., 1982)'
_diffrn_measurement_device 'Enraf-Nonius CAD-4'
_diffrn_measurement_method \w/2\q
_diffrn_radiation_type CuK\a
_diffrn_radiation_wavelength 1.54184
_diffrn_reflns_limit_h_max 13
_diffrn_reflns_limit_h_min 0
_diffrn_reflns_limit_k_max 21
_diffrn_reflns_limit_k_min 0
_diffrn_reflns_limit_l_max 10
_diffrn_reflns_limit_l_min 0
_diffrn_reflns_number 1659
_diffrn_reflns_theta_max 75.0
_diffrn_standards_decay_% 1.92
_diffrn_standards_interval_time 60
_diffrn_standards_number 3
_exptl_absorpt_coefficient_mu 0.76
_exptl_absorpt_correction_type none
_exptl_crystal_colour 'deep violet'
_exptl_crystal_density_diffrn 1.29
_exptl_crystal_density_method 'not measured'
_exptl_crystal_description prism
_exptl_crystal_size_max 0.3
_exptl_crystal_size_mid 0.2
_exptl_crystal_size_min 0.15
_refine_diff_density_max 0.38
_refine_diff_density_min -0.34
_refine_ls_extinction_method none
_refine_ls_goodness_of_fit_obs 2.22
_refine_ls_number_parameters 258
_refine_ls_number_reflns 1489
_refine_ls_R_factor_obs 0.043
_refine_ls_shift/esd_max 0.01
_refine_ls_structure_factor_coef F
_refine_ls_weighting_details 'w = 1/\s^2^(F)'
_refine_ls_weighting_scheme calc
_refine_ls_wR_factor_obs 0.063
_reflns_number_observed 1489
_reflns_number_total 1659
_reflns_observed_criterion F>3\s(F)
_cod_data_source_file ta1079.cif
_cod_data_source_block ta1079a
_cod_depositor_comments
;
 Adding the _atom_site_type_symbol data item.

 Antanas Vaitkus,
 2017-01-16

The following automatic conversions were performed:

'_refine_ls_weighting_scheme' value 'w = 1/\s^2^(F)' was changed to
'calc'. New tag '_refine_ls_weighting_details' was created. The value
of the new tag was set to 'w = 1/\s^2^(F)'.

Automatic conversion script
Id: cif_fix_values 3143 2015-03-26 13:38:13Z robertas 
;
_cod_original_cell_volume 1476.3(7)
_cod_database_code 2005189

loop_
_symmetry_equiv_pos_as_xyz
x,y,z
1/2-x,-y,1/2+z
-x,1/2+y,1/2-z
1/2+x,1/2-y,-z

loop_
_atom_site_label
_atom_site_type_symbol
_atom_site_fract_x
_atom_site_fract_y
_atom_site_fract_z
_atom_site_U_iso_or_equiv
O5 O .7610(2) .80937(9) .8095(3) 5.03(4)
O8 O .4918(2) 1.0710(1) .8628(3) 6.51(5)
O9a O .2694(2) .8007(1) .6903(3) 5.68(4)
N1 N .5010(2) .8577(1) .3803(3) 4.17(4)
N4 N .4995(2) .81790(9) .6964(3) 3.89(4)
N7 N .7397(2) 1.0769(1) .9286(3) 5.06(4)
C1a C .4891(3) .8721(2) .2014(4) 6.20(7)
C1 C .3794(2) .8325(1) .4561(3) 4.18(4)
C2 C .4847(3) .7765(1) .4254(3) 4.83(5)
C3 C .5520(3) .7585(1) .5829(3) 4.89(5)
C4a C .5669(2) .8776(1) .7610(3) 3.28(4)
C5 C .7041(2) .8717(1) .8142(3) 3.56(4)
C6 C .7645(2) .9419(1) .8691(3) 3.87(4)
C6a C .9058(3) .9394(2) .9085(4) 6.08(7)
C7 C .6926(2) 1.0077(1) .8812(3) 3.75(4)
C8a C .4955(2) .9433(1) .7737(3) 3.51(4)
C8 C .5499(2) 1.0110(1) .8412(4) 4.12(5)
C9a C .3731(2) .8469(1) .6379(3) 3.96(4)
C9b C .2552(4) .7957(2) .8648(4) 8.68(9)
C9 C .3702(2) .9301(1) .6980(3) 4.19(5)
C10 C .2729(3) .9789(2) .6740(5) 6.99(8)
HC1a H .584(4) .876(2) .164(5) 4.9(8)
HBC1a H .441(4) .932(2) .192(5) 5.5(9)
HCC1a H .384(4) .850(2) .152(7) 7(1)
HC1 H .304(3) .837(2) .397(4) 3.7(7)
HAC2 H .461(3) .745(2) .330(4) 3.3(7)
HAC3 H .645(3) .763(1) .591(3) 3.2(6)
HBC3 H .539(4) .713(2) .617(5) 7(1)
HAC6a H .946(4) .986(2) .929(5) 5(1)
HBC6a H .945(3) .906(2) .818(4) 3.9(7)
HCC6a H .924(3) .903(2) .938(3) 3.7(7)
HAN7 H .679(4) 1.121(2) .945(4) 4.3(8)
HBN7 H .822(3) 1.088(2) .955(4) 4.2(7)
HAC10 H .194(4) .965(2) .607(5) 7(1)
HBC10 H .288(3) 1.038(2) .714(5) 5.5(9)
HAC9b H .163(6) .787(3) .916(6) 12(2)
HBC9a H .229(4) .851(2) .918(5) 7(1)
HCC9a H .361(5) .764(3) .895(5) 11(2)

loop_
_geom_angle_atom_site_label_1
_geom_angle_atom_site_label_2
_geom_angle_atom_site_label_3
_geom_angle
_geom_angle_publ_flag
C9a O9a C9b 114.5(2) yes
C1a N1 C1 113.0(2) yes
C1a N1 C2 113.5(2) yes
C1 N1 C2 60.7(2) yes
C3 N4 C4a 125.7(2) yes
C3 N4 C9a 111.0(2) yes
C4a N4 C9a 108.6(2) yes
N1 C1 C2 59.5(2) yes
N1 C1 C9a 113.7(2) yes
C2 C1 C9a 107.9(2) yes
N1 C2 C1 59.8(2) yes
N1 C2 C3 111.3(2) yes
C1 C2 C3 109.7(2) yes
N4 C3 C2 102.5(2) yes
N4 C4a C5 123.4(2) yes
N4 C4a C8a 112.9(2) yes
C5 C4a C8a 123.7(2) yes
O5 C5 C4a 120.6(2) yes
O5 C5 C6 123.0(2) yes
C4a C5 C6 116.4(2) yes
C5 C6 C6a 117.8(2) yes
C5 C6 C7 119.5(2) yes
C6a C6 C7 122.7(2) yes
N7 C7 C6 124.5(2) yes
N7 C7 C8 112.3(2) yes
C6 C7 C8 123.2(2) yes
C4a C8a C8 120.5(2) yes
C4a C8a C9 108.7(2) yes
C8 C8a C9 130.6(2) yes
O8 C8 C7 118.9(2) yes
O8 C8 C8a 124.8(2) yes
C7 C8 C8a 116.2(2) yes
O9a C9a N4 112.6(2) yes
O9a C9a C1 103.7(2) yes
O9a C9a C9 115.3(2) yes
N4 C9a C1 102.8(2) yes
N4 C9a C9 103.7(2) yes
C1 C9a C9 118.3(2) yes
C8a C9 C9a 105.5(2) yes
C8a C9 C10 129.6(3) yes
C9a C9 C10 124.8(2) yes

loop_
_geom_bond_atom_site_label_1
_geom_bond_atom_site_label_2
_geom_bond_distance
_geom_bond_publ_flag
O5 C5 1.236(3) yes
O8 C8 1.219(3) yes
O9a C9a 1.410(3) yes
O9a C9b 1.435(4) yes
N1 C1a 1.488(4) yes
N1 C1 1.473(3) yes
N1 C2 1.470(3) yes
N4 C3 1.492(3) yes
N4 C4a 1.360(3) yes
N4 C9a 1.485(3) yes
N7 C7 1.357(3) yes
C1 C2 1.486(4) yes
C1 C9a 1.506(4) yes
C2 C3 1.497(4) yes
C4a C5 1.493(3) yes
C4a C8a 1.367(3) yes
C5 C6 1.445(3) yes
C6 C6a 1.504(4) yes
C6 C7 1.372(3) yes
C7 C8 1.519(3) yes
C8a C8 1.419(3) yes
C8a C9 1.458(3) yes
C9a C9 1.530(3) yes
C9 C10 1.335(4) yes

loop_
_geom_torsion_atom_site_label_1
_geom_torsion_atom_site_label_2
_geom_torsion_atom_site_label_3
_geom_torsion_atom_site_label_4
_geom_torsion
_geom_torsion_publ_flag
C9b O9a C9a C9 -57.7(3) yes
O9a C9a C9 C10 -56.0(4) yes
C1a N1 C2 C3 154.8(2) yes
